data_2012017
loop_
_publ_author_name
'Mark, Brian L.'
'Parrish, Jonathan C.'
'Wang, Zhi-Xian'
'Wiebe, Leonard I.'
'Knaus, Edward E.'
'James, Michael N. G.'

_publ_section_title (<i>E</i>)-1-(2'-Deoxy-\b-<small>D</small>-ribofuranosyl)-2,4-difluoro-5-(2-iodovinyl)benzene
_journal_issue 6
_journal_name_full 'Acta Crystallographica Section C'
_journal_page_first 758
_journal_page_last 760
_journal_paper_doi 10.1107/S0108270101005029
_journal_volume 57
_journal_year 2001
_chemical_formula_moiety 'C13 H13 F2 I O3'
_chemical_formula_sum 'C13 H13 F2 I O3'
_chemical_formula_weight 382.13
_chemical_melting_point 359.0(10)
_chemical_name_systematic
;
2,4-Difluoro-(E)-5-(2-iodovinyl)-1-(2'-deoxy-\b-D-ribofuranosyl)benzene
;
_space_group_IT_number 4
_symmetry_cell_setting monoclinic
_symmetry_space_group_name_Hall 'P 2yb'
_symmetry_space_group_name_H-M 'P 1 21 1'
_audit_creation_method SHELXL-97
_cell_angle_alpha 90.00
_cell_angle_beta 96.5141(14)
_cell_angle_gamma 90.00
_cell_formula_units_Z 2
_cell_length_a 9.2884(8)
_cell_length_b 6.7527(6)
_cell_length_c 10.6582(9)
_cell_measurement_reflns_used 4139
_cell_measurement_temperature 193(2)
_cell_measurement_theta_max 25.68
_cell_measurement_theta_min 1.92
_cell_volume 664.19(10)
_computing_cell_refinement 'SMART (Siemens, 1996)'
_computing_data_collection 'SMART (Siemens, 1996)'
_computing_data_reduction 'SHELXTL (Sheldrick, 1996)'
_computing_molecular_graphics 'ZORTEP (Zsolnai & Huttner, 1994)'
_computing_structure_refinement 'SHELXL97 (Sheldrick, 1997b)'
_computing_structure_solution 'DIRDIF-99 (Beurskens et al., 1998)'
_diffrn_ambient_temperature 193(2)
_diffrn_measured_fraction_theta_full .998
_diffrn_measured_fraction_theta_max .998
_diffrn_measurement_device 'Bruker SMART CCD'
_diffrn_measurement_method '\f and \w scans'
_diffrn_radiation_monochromator graphite
_diffrn_radiation_source 'fine-focus sealed tube'
_diffrn_radiation_type MoK\a
_diffrn_radiation_wavelength .71073
_diffrn_reflns_av_R_equivalents .0250
_diffrn_reflns_av_sigmaI/netI .0374
_diffrn_reflns_limit_h_max 11
_diffrn_reflns_limit_h_min -11
_diffrn_reflns_limit_k_max 8
_diffrn_reflns_limit_k_min -8
_diffrn_reflns_limit_l_max 12
_diffrn_reflns_limit_l_min -12
_diffrn_reflns_number 4141
_diffrn_reflns_theta_full 25.68
_diffrn_reflns_theta_max 25.68
_diffrn_reflns_theta_min 1.92
_diffrn_standards_decay_% 0
_diffrn_standards_number 0
_exptl_absorpt_coefficient_mu 2.435
_exptl_absorpt_correction_T_max .862
_exptl_absorpt_correction_T_min .560
_exptl_absorpt_correction_type multi-scan
_exptl_absorpt_process_details '(SADABS; Sheldrick, 1997a)'
_exptl_crystal_colour 'clear pale yellow'
_exptl_crystal_density_diffrn 1.911
_exptl_crystal_density_method 'not measured'
_exptl_crystal_description plate
_exptl_crystal_F_000 372
_exptl_crystal_size_max .23
_exptl_crystal_size_mid .18
_exptl_crystal_size_min .04
_refine_diff_density_max .970
_refine_diff_density_min -.307
_refine_ls_abs_structure_details 'Flack  (1983)'
_refine_ls_abs_structure_Flack -.04(3)
_refine_ls_extinction_method none
_refine_ls_goodness_of_fit_ref 1.021
_refine_ls_hydrogen_treatment mixed
_refine_ls_matrix_type full
_refine_ls_number_parameters 174
_refine_ls_number_reflns 2464
_refine_ls_number_restraints 1
_refine_ls_restrained_S_all 1.020
_refine_ls_R_factor_all .0394
_refine_ls_R_factor_gt .0372
_refine_ls_shift/su_max .000
_refine_ls_shift/su_mean .000
_refine_ls_structure_factor_coef Fsqd
_refine_ls_weighting_details 'calc w=1/[\s^2^(Fo^2^)+(0.0690P)^2^] where P=(Fo^2^+2Fc^2^)/3'
_refine_ls_weighting_scheme calc
_refine_ls_wR_factor_ref .0953
_reflns_number_gt 2334
_reflns_number_total 2464
_reflns_threshold_expression I>2\s(I)
_cod_data_source_file da1180.cif
_cod_data_source_block I
_cod_depositor_comments
;
The following automatic conversions were performed:
'_symmetry_cell_setting' value 'Monoclinic' changed to 'monoclinic'
according to '/home/saulius/struct/CIF-dictionaries/cif_core.dic'
dictionary named 'cif_core.dic' version 2.4.1 from 2010-06-29.

Automatic conversion script
Id: cif_fix_enum 1527 2010-12-29 10:47:43Z saulius 

The following automatic conversions were performed:

'_chemical_melting_point' value '358-360' was changed to '359.0(10)'
- the average value was taken and precision was estimated.

Automatic conversion script
Id: cif_fix_values 1646 2011-03-28 12:23:43Z adriana 

The following automatic conversions were performed:

'_chemical_melting_point' value '358-360' was changed to '359.0(10)'
- the average value was taken and precision was
estimated.

'_symmetry_cell_setting' value 'Monoclinic' changed to
'monoclinic' according to
/home/saulius/struct/CIF-dictionaries/cif_core.dic dictionary named
'cif_core.dic' version 2.4.1 from 2010-06-29.

Automatic conversion script
Id: cif_fix_values 1715 2011-07-08 13:25:40Z adriana 
;
_cod_original_sg_symbol_H-M 'P 21'
_cod_database_code 2012017

loop_
_symmetry_equiv_pos_as_xyz
'x, y, z'
'-x, y+1/2, -z'

loop_
_atom_site_label
_atom_site_fract_x
_atom_site_fract_y
_atom_site_fract_z
_atom_site_U_iso_or_equiv
_atom_site_adp_type
_atom_site_calc_flag
_atom_site_refinement_flags
_atom_site_occupancy
_atom_site_disorder_assembly
_atom_site_disorder_group
_atom_site_type_symbol
C1' -.3620(6) -.6186(7) .1474(5) .0250(10) Uani d . 1 . . C
H1' -.4137 -.7481 .1507 .030 Uiso calc R 1 . . H
O4' -.4659(4) -.4616(5) .1352(3) .0284(9) Uani d . 1 . . O
C2' -.2724(6) -.5816(9) .2732(5) .0322(12) Uani d . 1 . . C
H2A' -.1966 -.4809 .2653 .039 Uiso calc R 1 . . H
H2B' -.2263 -.7051 .3080 .039 Uiso calc R 1 . . H
C3' -.3851(5) -.5068(11) .3548(4) .0281(9) Uani d . 1 . . C
H3A' -.3400 -.4252 .4271 .034 Uiso calc R 1 . . H
O3' -.4620(5) -.6716(6) .3970(4) .0404(10) Uani d . 1 . . O
H3' -.4770 -.6536 .4724 .061 Uiso calc R 1 . . H
C4' -.4816(6) -.3807(7) .2590(5) .0252(10) Uani d . 1 . . C
H4' -.5848 -.3947 .2759 .030 Uiso calc R 1 . . H
C5' -.4428(6) -.1640(8) .2587(5) .0298(11) Uani d . 1 . . C
H5A' -.3362 -.1479 .2686 .036 Uiso calc R 1 . . H
H5B' -.4824 -.1027 .1776 .036 Uiso calc R 1 . . H
O5' -.5023(5) -.0713(6) .3601(4) .0340(10) Uani d . 1 . . O
H5' -.4628 .0396 .3745 .051 Uiso calc R 1 . . H
C1 -.2751(6) -.6183(8) .0351(5) .0265(10) Uani d . 1 . . C
C2 -.1946(7) -.7827(8) .0110(6) .0331(12) Uani d . 1 . . C
F2 -.2025(4) -.9461(5) .0850(4) .0481(10) Uani d . 1 . . F
C3 -.1057(7) -.7922(9) -.0835(6) .0362(13) Uani d . 1 . . C
H3 -.0492 -.9064 -.0956 .043 Uiso calc R 1 . . H
C4 -.1027(6) -.6278(9) -.1597(5) .0328(12) Uani d . 1 . . C
F4 -.0133(4) -.6362(5) -.2516(3) .0431(8) Uani d . 1 . . F
C5 -.1823(6) -.4566(8) -.1446(5) .0297(12) Uani d . 1 . . C
C7 -.1875(6) -.2832(9) -.2286(5) .0339(12) Uani d . 1 . . C
H7 -.2428 -.1738 -.2050 .041 Uiso calc R 1 . . H
C8 -.1247(7) -.2612(9) -.3326(6) .0372(13) Uani d . 1 . . C
H8 -.0659 -.3662 -.3572 .045 Uiso calc R 1 . . H
I8 -.14684(4) -.01161(7) -.44498(3) .04307(15) Uani d . 1 . . I
C6 -.2672(6) -.4565(7) -.0432(5) .0273(11) Uani d . 1 . . C
H6 -.3210 -.3410 -.0281 .033 Uiso calc R 1 . . H

loop_
_atom_site_aniso_label
_atom_site_aniso_U_11
_atom_site_aniso_U_22
_atom_site_aniso_U_33
_atom_site_aniso_U_12
_atom_site_aniso_U_13
_atom_site_aniso_U_23
C1' .032(3) .017(2) .027(3) .003(2) .007(2) .0013(19)
O4' .0348(19) .029(2) .0219(17) .0066(14) .0033(14) -.0036(13)
C2' .033(3) .040(3) .025(3) .007(2) .006(2) .007(2)
C3' .042(2) .021(2) .0221(19) .000(3) .0081(17) .008(3)
O3' .073(3) .0210(19) .032(2) -.0044(19) .026(2) -.0015(16)
C4' .027(3) .025(3) .024(3) .001(2) .008(2) -.005(2)
C5' .041(3) .023(2) .024(3) .001(2) .002(2) .002(2)
O5' .052(3) .021(2) .032(2) -.0029(15) .0147(18) -.0023(14)
C1 .027(3) .027(3) .026(3) .000(2) .004(2) .002(2)
C2 .041(3) .028(3) .031(3) .006(2) .005(2) .000(2)
F2 .060(2) .036(2) .053(2) .0172(16) .0250(19) .0146(16)
C3 .040(3) .035(3) .034(3) .008(2) .008(2) -.002(2)
C4 .031(3) .042(3) .027(3) .000(2) .009(2) -.007(2)
F4 .048(2) .049(2) .0359(19) .0022(16) .0210(15) -.0050(16)
C5 .030(3) .034(3) .025(2) -.004(2) .004(2) -.0008(19)
C7 .034(3) .036(3) .032(3) .000(2) .008(2) .004(2)
C8 .044(3) .036(3) .034(3) .000(2) .013(3) .008(2)
I8 .0498(2) .0495(2) .0312(2) -.0069(3) .01021(14) .0101(2)
C6 .030(3) .025(3) .027(2) .0011(18) .002(2) -.0035(18)

loop_
_atom_type_symbol
_atom_type_description
_atom_type_scat_dispersion_real
_atom_type_scat_dispersion_imag
_atom_type_scat_source
C C .0033 .0016 'International Tables Vol C Tables 4.2.6.8 and 6.1.1.4'
H H .0000 .0000 'International Tables Vol C Tables 4.2.6.8 and 6.1.1.4'
O O .0106 .0060 'International Tables Vol C Tables 4.2.6.8 and 6.1.1.4'
F F .0171 .0103 'International Tables Vol C Tables 4.2.6.8 and 6.1.1.4'
I I -.4742 1.8119 'International Tables Vol C Tables 4.2.6.8 and 6.1.1.4'

loop_
_geom_angle_atom_site_label_1
_geom_angle_atom_site_label_2
_geom_angle_atom_site_label_3
_geom_angle
_geom_angle_publ_flag
C1 C2 F2 118.6(5) yes
C3 C2 F2 117.6(5) yes
C3 C4 F4 116.6(5) yes
C5 C4 F4 119.7(5) yes
C4 C5 C7 124.9(5) yes
C6 C5 C7 118.9(5) yes
C5 C7 C8 127.9(6) yes
C7 C8 I8 123.7(5) yes
O4' C1' C2' 104.8(4) no
O4' C1' C1 110.0(4) no
C2' C1' C1 114.2(4) no
O4' C1' H1' 109.3 no
C2' C1' H1' 109.3 no
C1 C1' H1' 109.3 no
C1' O4' C4' 109.5(4) no
C1' C2' C3' 102.5(4) no
C1' C2' H2A' 111.3 no
C3' C2' H2A' 111.3 no
C1' C2' H2B' 111.3 no
C3' C2' H2B' 111.3 no
H2A' C2' H2B' 109.2 no
O3' C3' C2' 108.9(5) no
O3' C3' C4' 111.6(4) no
C2' C3' C4' 101.1(4) no
O3' C3' H3A' 111.6 no
C2' C3' H3A' 111.6 no
C4' C3' H3A' 111.6 no
C3' O3' H3' 109.5 no
O4' C4' C5' 108.4(4) no
O4' C4' C3' 106.5(4) no
C5' C4' C3' 114.7(5) no
O4' C4' H4' 109.0 no
C5' C4' H4' 109.0 no
C3' C4' H4' 109.0 no
O5' C5' C4' 108.3(4) no
O5' C5' H5A' 110.0 no
C4' C5' H5A' 110.0 no
O5' C5' H5B' 110.0 no
C4' C5' H5B' 110.0 no
H5A' C5' H5B' 108.4 no
C5' O5' H5' 109.5 no
C2 C1 C6 117.2(5) no
C2 C1 C1' 119.6(5) no
C6 C1 C1' 123.1(5) no
C3 C2 C1 123.9(5) no
C2 C3 C4 116.7(5) no
C2 C3 H3 121.7 no
C4 C3 H3 121.7 no
C3 C4 C5 123.6(5) no
C4 C5 C6 116.1(5) no
C8 C7 H7 116.1 no
C5 C7 H7 116.1 no
C7 C8 H8 118.1 no
I8 C8 H8 118.1 no
C1 C6 C5 122.4(5) no
C1 C6 H6 118.8 no
C5 C6 H6 118.8 no

loop_
_geom_bond_atom_site_label_1
_geom_bond_atom_site_label_2
_geom_bond_site_symmetry_2
_geom_bond_distance
_geom_bond_publ_flag
C1 C2 . 1.379(8) yes
C2 C3 . 1.373(8) yes
C3 C4 . 1.378(9) yes
C4 C5 . 1.391(8) yes
C5 C6 . 1.409(7) yes
C6 C1 . 1.382(7) yes
C1 C1' . 1.518(7) yes
C2 F2 . 1.363(7) yes
C4 F4 . 1.355(6) yes
C5 C7 . 1.471(8) yes
C7 C8 . 1.318(8) yes
C8 I8 . 2.064(6) yes
C1' O4' . 1.429(6) no
C1' C2' . 1.517(8) no
C1' H1' . 1.0000 no
O4' C4' . 1.450(6) no
C2' C3' . 1.521(7) no
C2' H2A' . .9900 no
C2' H2B' . .9900 no
C3' O3' . 1.423(7) no
C3' C4' . 1.537(7) no
C3' H3A' . 1.0000 no
O3' H3' . .8400 no
C4' C5' . 1.508(7) no
C4' H4' . 1.0000 no
C5' O5' . 1.415(7) no
C5' H5A' . .9900 no
C5' H5B' . .9900 no
O5' H5' . .8400 no
C3 H3 . .9500 no
C7 H7 . .9500 no
C8 H8 . .9500 no
C6 H6 . .9500 no

loop_
_geom_torsion_atom_site_label_1
_geom_torsion_atom_site_label_2
_geom_torsion_atom_site_label_3
_geom_torsion_atom_site_label_4
_geom_torsion
_geom_torsion_publ_flag
O4' C1' C2' C3' 37.3(5) yes
C1' C2' C3' C4' -37.8(5) yes
C2' C3' C4' O4' 25.9(6) yes
C3' C4' O4' C1' -3.2(5) yes
C4' O4' C1' C2' -21.3(5) yes
O4' C4' C5' O5' 160.8(4) yes
C3' C4' C5' O5' -80.4(5) yes
C2' C1' C1 C2 78.4(6) yes
O4' C1' C1 C2 -164.2(5) yes
C2' C1' C1 C6 -98.9(6) yes
O4' C1' C1 C6 18.5(7) yes
C4 C5 C7 C8 2.8(10) yes
C6 C5 C7 C8 -174.8(6) yes
C5 C7 C8 I8 177.9(5) yes
C2' C3' C4' C5' -93.9(5) no
C1 C1' O4' C4' -144.4(4) no
C1 C1' C2' C3' 157.7(5) no
C1' C2' C3' O3' 79.8(5) no
C1' O4' C4' C5' 120.7(4) no
O3' C3' C4' O4' -89.7(5) no
O3' C3' C4' C5' 150.5(4) no
C6 C1 C2 F2 -178.7(5) no
C1' C1 C2 F2 3.8(8) no
C6 C1 C2 C3 1.6(9) no
C1' C1 C2 C3 -175.9(6) no
F2 C2 C3 C4 178.0(5) no
C1 C2 C3 C4 -2.2(9) no
C2 C3 C4 F4 179.0(5) no
C2 C3 C4 C5 .8(9) no
F4 C4 C5 C6 -177.1(5) no
C3 C4 C5 C6 1.1(8) no
F4 C4 C5 C7 5.3(8) no
C3 C4 C5 C7 -176.5(6) no
C2 C1 C6 C5 .5(8) no
C1' C1 C6 C5 177.9(5) no
C4 C5 C6 C1 -1.8(8) no
C7 C5 C6 C1 176.0(5) no

loop_
_cod_related_entry_id
_cod_related_entry_database
_cod_related_entry_code
1 ChemSpider 30652324
